data_4305414
loop_
_publ_author_name
'Sebastian Mirtschin'
'Elvira Krasniqi'
'Rosario Scopelliti'
'Kay Severin'

_publ_contact_author_address
;
Institut des Sciences et Ingenierie Chimiques 
Ecole Polytechnique Federale de Lausanne
1015 Lausanne
Switzerland
;
_publ_contact_author_email kay.severin@epfl.ch
_publ_contact_author_fax '+41 21 693 9305'
_publ_contact_author_name 'Kay Severin'
_publ_contact_author_phone '+41 21 693 9302'
_publ_section_title
;
Coordination Cages of Rhodium and Iridium as Exoreceptors for Alkali Metal
Ions
;
_journal_name_full 'Inorganic Chemistry'
_journal_page_first 6375
_journal_page_last 6381
_journal_paper_doi 10.1021/ic800410x
_journal_volume 47
_journal_year 2008
_chemical_formula_moiety 'C96 H96 N6 O24 Rh6, 6(C H4 O)'
_chemical_formula_sum 'C102 H120 N6 O30 Rh6'
_chemical_formula_weight 2527.50
_chemical_name_systematic
; 
 ? 
;
_space_group_IT_number 148
_symmetry_cell_setting rhombohedral
_symmetry_space_group_name_Hall '-R 3'
_symmetry_space_group_name_H-M 'R -3 :H'
_atom_sites_solution_hydrogens geom
_atom_sites_solution_primary direct
_atom_sites_solution_secondary difmap
_audit_creation_method SHELXL-97
_cell_angle_alpha 90.00
_cell_angle_beta 90.00
_cell_angle_gamma 120.00
_cell_formula_units_Z 3
_cell_length_a 23.693(3)
_cell_length_b 23.693(3)
_cell_length_c 18.286(4)
_cell_measurement_reflns_used 93
_cell_measurement_temperature 100(2)
_cell_measurement_theta_max 19.265
_cell_measurement_theta_min 4.205
_cell_volume 8890(3)
_computing_cell_refinement 'Dirax/lsq (Duisenberg & Schreurs, 1989-2000)'
_computing_data_collection 'Collect (Bruker AXS BV, 1997-2004)'
_computing_data_reduction 'EvalCCD (Duisenberg & Schreurs, 1990-2000)'
_computing_molecular_graphics 'Bruker SHELXTL'
_computing_publication_material 'Bruker SHELXTL'
_computing_structure_refinement 'SHELXL-97 (Sheldrick, 1997)'
_computing_structure_solution 'SHELXS-97 (Sheldrick, 1990)'
_diffrn_ambient_temperature 100(2)
_diffrn_measured_fraction_theta_full 0.997
_diffrn_measured_fraction_theta_max 0.997
_diffrn_measurement_device_type 'Bruker APEX II CCD'
_diffrn_measurement_method 'phi and omega scans'
_diffrn_radiation_monochromator graphite
_diffrn_radiation_source 'fine-focus sealed tube'
_diffrn_radiation_type MoK\a
_diffrn_radiation_wavelength 0.71073
_diffrn_reflns_av_R_equivalents 0.0883
_diffrn_reflns_av_sigmaI/netI 0.0323
_diffrn_reflns_limit_h_max 28
_diffrn_reflns_limit_h_min -28
_diffrn_reflns_limit_k_max 28
_diffrn_reflns_limit_k_min -28
_diffrn_reflns_limit_l_max 21
_diffrn_reflns_limit_l_min -21
_diffrn_reflns_number 50616
_diffrn_reflns_theta_full 25.01
_diffrn_reflns_theta_max 25.01
_diffrn_reflns_theta_min 3.44
_exptl_absorpt_coefficient_mu 0.887
_exptl_absorpt_correction_T_max 1.0000
_exptl_absorpt_correction_T_min 0.7637
_exptl_absorpt_correction_type multi-scan
_exptl_absorpt_process_details 'SADABS V2.10 (Sheldrick, G.M., 2003)'
_exptl_crystal_colour orange
_exptl_crystal_density_diffrn 1.416
_exptl_crystal_density_method 'not measured'
_exptl_crystal_description prismatic
_exptl_crystal_F_000 3852
_exptl_crystal_size_max 0.52
_exptl_crystal_size_mid 0.29
_exptl_crystal_size_min 0.25
_platon_squeeze_details
;
;
_refine_diff_density_max 1.149
_refine_diff_density_min -0.945
_refine_diff_density_rms 0.118
_refine_ls_extinction_method none
_refine_ls_goodness_of_fit_ref 1.211
_refine_ls_hydrogen_treatment riding
_refine_ls_matrix_type full
_refine_ls_number_parameters 281
_refine_ls_number_reflns 3491
_refine_ls_number_restraints 74
_refine_ls_restrained_S_all 1.202
_refine_ls_R_factor_all 0.0810
_refine_ls_R_factor_gt 0.0689
_refine_ls_shift/su_max 0.000
_refine_ls_shift/su_mean 0.000
_refine_ls_structure_factor_coef Fsqd
_refine_ls_weighting_details 'calc w=1/[\s^2^(Fo^2^)+(0.0411P)^2^+191.7096P] where P=(Fo^2^+2Fc^2^)/3'
_refine_ls_weighting_scheme calc
_refine_ls_wR_factor_gt 0.1555
_refine_ls_wR_factor_ref 0.1613
_reflns_number_gt 2985
_reflns_number_total 3491
_reflns_threshold_expression >2sigma(I)
_cod_data_source_file ic800410x-file001_5.cif
_cod_data_source_block complex_4
_cod_depositor_comments
;
The following automatic conversions were performed:
'_symmetry_cell_setting' value 'Rhombohedral' changed to 'rhombohedral'
according to '/home/saulius/struct/CIF-dictionaries/cif_core.dic'
dictionary named 'cif_core.dic' version 2.4.1 from 2010-06-29.

Automatic conversion script
Id: cif_fix_enum 1527 2010-12-29 10:47:43Z saulius 
;
_cod_original_sg_symbol_H-M 'R -3'
_cod_database_code 4305414

loop_
_symmetry_equiv_pos_as_xyz
'x, y, z'
'-y, x-y, z'
'-x+y, -x, z'
'x+2/3, y+1/3, z+1/3'
'-y+2/3, x-y+1/3, z+1/3'
'-x+y+2/3, -x+1/3, z+1/3'
'x+1/3, y+2/3, z+2/3'
'-y+1/3, x-y+2/3, z+2/3'
'-x+y+1/3, -x+2/3, z+2/3'
'-x, -y, -z'
'y, -x+y, -z'
'x-y, x, -z'
'-x+2/3, -y+1/3, -z+1/3'
'y+2/3, -x+y+1/3, -z+1/3'
'x-y+2/3, x+1/3, -z+1/3'
'-x+1/3, -y+2/3, -z+2/3'
'y+1/3, -x+y+2/3, -z+2/3'
'x-y+1/3, x+2/3, -z+2/3'

loop_
_atom_site_label
_atom_site_type_symbol
_atom_site_fract_x
_atom_site_fract_y
_atom_site_fract_z
_atom_site_U_iso_or_equiv
_atom_site_adp_type
_atom_site_occupancy
_atom_site_symmetry_multiplicity
_atom_site_calc_flag
_atom_site_refinement_flags
_atom_site_disorder_assembly
_atom_site_disorder_group
Rh1 Rh 0.85190(3) 0.09172(3) 0.33030(3) 0.0376(2) Uani 1 1 d . . .
O1 O 0.8455(2) 0.0040(3) 0.3642(3) 0.0392(12) Uani 1 1 d . A .
O2 O 0.8910(3) -0.0159(3) 0.2667(3) 0.0434(13) Uani 1 1 d . A .
O3 O 0.7397(2) -0.1644(2) 0.5561(3) 0.0417(13) Uani 1 1 d . . .
O4 O 0.7309(3) -0.2630(3) 0.5397(3) 0.0481(14) Uani 1 1 d . A .
N1 N 0.8616(3) -0.1880(3) 0.3652(3) 0.0322(13) Uani 1 1 d . A .
C1 C 0.8629(3) -0.0304(3) 0.3264(4) 0.0328(16) Uani 1 1 d . . .
C2 C 0.8464(3) -0.0943(3) 0.3627(4) 0.0312(15) Uani 1 1 d . A .
C3 C 0.8749(3) -0.1299(3) 0.3361(4) 0.0338(15) Uani 1 1 d . . .
H3 H 0.9045 -0.1128 0.2963 0.041 Uiso 1 1 calc R A .
C4 C 0.8177(3) -0.2119(3) 0.4211(4) 0.0375(17) Uani 1 1 d . . .
H4 H 0.8052 -0.2541 0.4393 0.045 Uiso 1 1 calc R A .
C5 C 0.7904(3) -0.1783(3) 0.4528(4) 0.0334(15) Uani 1 1 d . A .
C6 C 0.8053(3) -0.1187(4) 0.4225(4) 0.0356(16) Uani 1 1 d . . .
H6 H 0.7872 -0.0944 0.4430 0.043 Uiso 1 1 calc R A .
C7 C 0.7491(3) -0.2061(4) 0.5209(4) 0.0385(17) Uani 1 1 d . . .
C8A C 0.8791(8) 0.1682(8) 0.2478(14) 0.060(5) Uani 0.449(15) 1 d PGU A 1
H8A H 0.9202 0.2068 0.2428 0.072 Uiso 0.449(15) 1 calc PR A 1
C9A C 0.8609(12) 0.1066(12) 0.216(2) 0.061(6) Uani 0.449(15) 1 d PGU A 1
C10A C 0.7956(11) 0.0623(8) 0.2373(19) 0.052(6) Uani 0.449(15) 1 d PGU A 1
C11A C 0.7734(8) 0.0965(11) 0.2815(13) 0.053(5) Uani 0.449(15) 1 d PGU A 1
C12A C 0.8250(12) 0.1619(9) 0.2881(11) 0.052(5) Uani 0.449(15) 1 d PGU A 1
C13A C 0.9157(11) 0.1169(13) 0.1657(13) 0.074(7) Uani 0.449(15) 1 d PU A 1
H13A H 0.9018 0.1147 0.1148 0.111 Uiso 0.449(15) 1 calc PR A 1
H13B H 0.9271 0.0830 0.1744 0.111 Uiso 0.449(15) 1 calc PR A 1
H13C H 0.9539 0.1598 0.1751 0.111 Uiso 0.449(15) 1 calc PR A 1
C14A C 0.762(3) -0.002(2) 0.209(3) 0.128(14) Uani 0.449(15) 1 d PU A 1
H14A H 0.7247 -0.0298 0.2412 0.192 Uiso 0.449(15) 1 calc PR A 1
H14B H 0.7913 -0.0201 0.2075 0.192 Uiso 0.449(15) 1 calc PR A 1
H14C H 0.7458 -0.0021 0.1599 0.192 Uiso 0.449(15) 1 calc PR A 1
C15A C 0.7041(11) 0.0586(18) 0.3080(14) 0.093(11) Uani 0.449(15) 1 d PU A 1
H15A H 0.6786 0.0223 0.2745 0.139 Uiso 0.449(15) 1 calc PR A 1
H15B H 0.6854 0.0872 0.3096 0.139 Uiso 0.449(15) 1 calc PR A 1
H15C H 0.7032 0.0415 0.3570 0.139 Uiso 0.449(15) 1 calc PR A 1
C16A C 0.806(2) 0.2016(18) 0.3401(15) 0.112(13) Uani 0.449(15) 1 d PU A 1
H16A H 0.7801 0.2163 0.3135 0.168 Uiso 0.449(15) 1 calc PR A 1
H16B H 0.8461 0.2396 0.3585 0.168 Uiso 0.449(15) 1 calc PR A 1
H16C H 0.7812 0.1741 0.3814 0.168 Uiso 0.449(15) 1 calc PR A 1
C8B C 0.8587(9) 0.1199(10) 0.2192(15) 0.062(5) Uani 0.551(15) 1 d PGU A 2
H8B H 0.8961 0.1318 0.1900 0.075 Uiso 0.551(15) 1 calc PR A 2
C9B C 0.8024(12) 0.0570(8) 0.2232(17) 0.070(6) Uani 0.551(15) 1 d PGU A 2
C10B C 0.7581(6) 0.0602(9) 0.2730(10) 0.064(5) Uani 0.551(15) 1 d PGU A 2
C11B C 0.7869(9) 0.1250(11) 0.2998(10) 0.061(4) Uani 0.551(15) 1 d PGU A 2
C12B C 0.8491(9) 0.1619(6) 0.2666(11) 0.055(4) Uani 0.551(15) 1 d PGU A 2
C13B C 0.774(3) -0.014(2) 0.196(4) 0.171(16) Uani 0.551(15) 1 d PU A 2
H13D H 0.8090 -0.0192 0.1748 0.257 Uiso 0.551(15) 1 calc PR A 2
H13E H 0.7408 -0.0230 0.1587 0.257 Uiso 0.551(15) 1 calc PR A 2
H13F H 0.7542 -0.0438 0.2371 0.257 Uiso 0.551(15) 1 calc PR A 2
C14B C 0.6942(11) -0.0051(15) 0.2929(19) 0.144(13) Uani 0.551(15) 1 d PU A 2
H14D H 0.6818 -0.0029 0.3435 0.216 Uiso 0.551(15) 1 calc PR A 2
H14E H 0.7020 -0.0418 0.2876 0.216 Uiso 0.551(15) 1 calc PR A 2
H14F H 0.6589 -0.0112 0.2599 0.216 Uiso 0.551(15) 1 calc PR A 2
C15B C 0.7427(15) 0.1321(17) 0.3600(15) 0.113(10) Uani 0.551(15) 1 d PU A 2
H15D H 0.7047 0.1303 0.3365 0.170 Uiso 0.551(15) 1 calc PR A 2
H15E H 0.7679 0.1739 0.3853 0.170 Uiso 0.551(15) 1 calc PR A 2
H15F H 0.7282 0.0964 0.3954 0.170 Uiso 0.551(15) 1 calc PR A 2
C16B C 0.8952(15) 0.2300(10) 0.2803(17) 0.161(14) Uani 0.551(15) 1 d PU A 2
H16D H 0.9367 0.2419 0.2564 0.241 Uiso 0.551(15) 1 calc PR A 2
H16E H 0.9020 0.2372 0.3331 0.241 Uiso 0.551(15) 1 calc PR A 2
H16F H 0.8779 0.2568 0.2607 0.241 Uiso 0.551(15) 1 calc PR A 2
O5 O 0.7194(9) -0.3800(6) 0.5107(10) 0.221(9) Uani 1 1 d . . .
H5 H 0.7180 -0.3454 0.5136 0.332 Uiso 1 1 calc R . .
C17 C 0.7711(9) -0.3772(9) 0.5647(13) 0.178(10) Uani 1 1 d . . .
H17A H 0.8139 -0.3558 0.5410 0.267 Uiso 1 1 calc R . .
H17B H 0.7596 -0.4215 0.5790 0.267 Uiso 1 1 calc R . .
H17C H 0.7725 -0.3524 0.6082 0.267 Uiso 1 1 calc R . .

loop_
_atom_site_aniso_label
_atom_site_aniso_U_11
_atom_site_aniso_U_22
_atom_site_aniso_U_33
_atom_site_aniso_U_23
_atom_site_aniso_U_13
_atom_site_aniso_U_12
Rh1 0.0486(4) 0.0548(4) 0.0267(3) 0.0026(3) -0.0057(3) 0.0387(3)
O1 0.042(3) 0.052(3) 0.031(3) 0.000(2) -0.003(2) 0.030(3)
O2 0.057(3) 0.047(3) 0.032(3) 0.004(2) 0.006(2) 0.030(3)
O3 0.037(3) 0.042(3) 0.033(3) 0.003(2) 0.000(2) 0.010(2)
O4 0.049(3) 0.034(3) 0.045(3) 0.005(2) 0.000(3) 0.009(2)
N1 0.036(3) 0.026(3) 0.025(3) -0.004(2) -0.004(2) 0.009(2)
C1 0.023(3) 0.035(4) 0.036(4) -0.002(3) -0.009(3) 0.011(3)
C2 0.029(3) 0.039(4) 0.023(3) -0.005(3) -0.008(3) 0.015(3)
C3 0.034(4) 0.033(4) 0.030(4) -0.006(3) -0.007(3) 0.013(3)
C4 0.034(4) 0.026(3) 0.037(4) -0.004(3) -0.004(3) 0.003(3)
C5 0.026(3) 0.035(4) 0.031(4) -0.001(3) -0.007(3) 0.008(3)
C6 0.026(3) 0.041(4) 0.035(4) -0.006(3) -0.007(3) 0.012(3)
C7 0.033(4) 0.042(4) 0.028(4) -0.002(3) -0.006(3) 0.009(3)
C8A 0.042(11) 0.079(11) 0.054(14) 0.023(10) -0.012(10) 0.027(8)
C9A 0.071(11) 0.112(13) 0.028(13) 0.013(11) -0.007(9) 0.068(10)
C10A 0.065(10) 0.061(9) 0.048(19) 0.006(9) -0.024(10) 0.045(7)
C11A 0.038(9) 0.077(13) 0.057(16) 0.016(13) -0.007(10) 0.040(9)
C12A 0.080(14) 0.057(9) 0.046(13) 0.020(9) -0.011(10) 0.055(9)
C13A 0.076(13) 0.12(2) 0.072(14) 0.030(12) -0.002(10) 0.081(15)
C14A 0.19(3) 0.070(13) 0.15(3) -0.037(14) -0.14(3) 0.082(13)
C15A 0.048(10) 0.17(3) 0.077(16) 0.068(19) 0.010(10) 0.067(13)
C16A 0.21(4) 0.15(3) 0.067(15) -0.029(17) -0.054(18) 0.16(3)
C8B 0.067(10) 0.112(11) 0.026(11) 0.028(9) -0.006(8) 0.059(8)
C9B 0.109(15) 0.078(10) 0.023(10) -0.015(8) -0.040(9) 0.047(9)
C10B 0.054(9) 0.074(10) 0.045(10) 0.012(9) -0.030(7) 0.018(7)
C11B 0.071(11) 0.086(11) 0.056(12) 0.008(11) -0.016(9) 0.062(9)
C12B 0.053(11) 0.054(7) 0.060(15) 0.010(7) -0.032(8) 0.029(7)
C13B 0.25(3) 0.127(14) 0.21(3) -0.11(2) -0.18(3) 0.150(18)
C14B 0.058(11) 0.124(17) 0.19(3) 0.076(19) -0.054(12) -0.002(11)
C15B 0.13(2) 0.17(3) 0.109(18) 0.035(15) 0.023(14) 0.14(2)
C16B 0.19(2) 0.048(9) 0.17(2) 0.021(10) -0.15(2) -0.003(10)
O5 0.286(19) 0.082(8) 0.30(2) -0.038(10) -0.153(17) 0.094(10)
C17 0.154(16) 0.154(16) 0.27(3) 0.145(18) 0.057(16) 0.110(14)

loop_
_atom_type_symbol
_atom_type_description
_atom_type_scat_dispersion_real
_atom_type_scat_dispersion_imag
_atom_type_scat_source
C C 0.0033 0.0016 'International Tables Vol C Tables 4.2.6.8 and 6.1.1.4'
H H 0.0000 0.0000 'International Tables Vol C Tables 4.2.6.8 and 6.1.1.4'
N N 0.0061 0.0033 'International Tables Vol C Tables 4.2.6.8 and 6.1.1.4'
O O 0.0106 0.0060 'International Tables Vol C Tables 4.2.6.8 and 6.1.1.4'
Rh Rh -1.1178 0.9187 'International Tables Vol C Tables 4.2.6.8 and 6.1.1.4'

loop_
_geom_angle_atom_site_label_1
_geom_angle_atom_site_label_2
_geom_angle_atom_site_label_3
_geom_angle
_geom_angle_site_symmetry_1
_geom_angle_site_symmetry_3
_geom_angle_publ_flag
C10A Rh1 C12B 61.9(7) . . ?
C10A Rh1 O1 101.2(6) . . ?
C12B Rh1 O1 162.0(5) . . ?
C10A Rh1 C9A 39.9(7) . . ?
C12B Rh1 C9A 49.2(8) . . ?
O1 Rh1 C9A 114.1(7) . . ?
C10A Rh1 C11A 39.8(4) . . ?
C12B Rh1 C11A 48.3(5) . . ?
O1 Rh1 C11A 123.2(6) . . ?
C9A Rh1 C11A 66.0(7) . . ?
C10A Rh1 C8B 41.2(8) . . ?
C12B Rh1 C8B 39.7(4) . . ?
O1 Rh1 C8B 123.5(6) . . ?
C9A Rh1 C8B 9.5(10) . . ?
C11A Rh1 C8B 60.6(8) . . ?
C10A Rh1 N1 141.6(6) . 3_765 ?
C12B Rh1 N1 102.7(5) . 3_765 ?
O1 Rh1 N1 86.8(2) . 3_765 ?
C9A Rh1 N1 102.6(7) . 3_765 ?
C11A Rh1 N1 150.0(6) . 3_765 ?
C8B Rh1 N1 103.5(6) . 3_765 ?
C10A Rh1 O3 136.3(6) . 11_666 ?
C12B Rh1 O3 115.8(6) . 11_666 ?
O1 Rh1 O3 80.4(2) . 11_666 ?
C9A Rh1 O3 164.8(7) . 11_666 ?
C11A Rh1 O3 103.0(6) . 11_666 ?
C8B Rh1 O3 155.4(6) . 11_666 ?
N1 Rh1 O3 81.9(2) 3_765 11_666 ?
C10A Rh1 C11B 56.0(7) . . ?
C12B Rh1 C11B 39.6(3) . . ?
O1 Rh1 C11B 137.5(7) . . ?
C9A Rh1 C11B 73.1(10) . . ?
C11A Rh1 C11B 18.3(6) . . ?
C8B Rh1 C11B 65.6(4) . . ?
N1 Rh1 C11B 134.3(6) 3_765 . ?
O3 Rh1 C11B 93.3(4) 11_666 . ?
C10A Rh1 C8A 65.4(7) . . ?
C12B Rh1 C8A 19.5(5) . . ?
O1 Rh1 C8A 150.1(6) . . ?
C9A Rh1 C8A 38.5(5) . . ?
C11A Rh1 C8A 64.4(4) . . ?
C8B Rh1 C8A 30.1(8) . . ?
N1 Rh1 C8A 89.1(5) 3_765 . ?
O3 Rh1 C8A 128.3(6) 11_666 . ?
C11B Rh1 C8A 58.7(6) . . ?
C10A Rh1 C12A 65.3(5) . . ?
C12B Rh1 C12A 18.4(6) . . ?
O1 Rh1 C12A 161.4(7) . . ?
C9A Rh1 C12A 64.5(5) . . ?
C11A Rh1 C12A 38.4(3) . . ?
C8B Rh1 C12A 55.2(8) . . ?
N1 Rh1 C12A 111.8(7) 3_765 . ?
O3 Rh1 C12A 100.4(5) 11_666 . ?
C11B Rh1 C12A 24.3(5) . . ?
C8A Rh1 C12A 37.7(2) . . ?
C10A Rh1 C9B 8.5(9) . . ?
C12B Rh1 C9B 64.9(6) . . ?
O1 Rh1 C9B 97.5(6) . . ?
C9A Rh1 C9B 34.8(9) . . ?
C11A Rh1 C9B 48.1(8) . . ?
C8B Rh1 C9B 38.1(5) . . ?
N1 Rh1 C9B 134.4(6) 3_765 . ?
O3 Rh1 C9B 143.7(6) 11_666 . ?
C11B Rh1 C9B 63.8(4) . . ?
C8A Rh1 C9B 65.2(8) . . ?
C12A Rh1 C9B 70.8(9) . . ?
C1 O1 Rh1 125.6(5) . . ?
C7 O3 Rh1 121.1(5) . 12_546 ?
C3 N1 C4 117.2(6) . . ?
C3 N1 Rh1 123.0(5) . 2_645 ?
C4 N1 Rh1 119.8(5) . 2_645 ?
O2 C1 O1 126.8(7) . . ?
O2 C1 C2 120.0(6) . . ?
O1 C1 C2 113.2(6) . . ?
C6 C2 C3 118.2(7) . . ?
C6 C2 C1 122.7(6) . . ?
C3 C2 C1 119.1(6) . . ?
N1 C3 C2 122.3(7) . . ?
N1 C3 H3 118.8 . . ?
C2 C3 H3 118.8 . . ?
N1 C4 C5 123.8(7) . . ?
N1 C4 H4 118.1 . . ?
C5 C4 H4 118.1 . . ?
C4 C5 C6 117.7(7) . . ?
C4 C5 C7 118.8(7) . . ?
C6 C5 C7 123.4(7) . . ?
C2 C6 C5 120.5(7) . . ?
C2 C6 H6 119.7 . . ?
C5 C6 H6 119.7 . . ?
O4 C7 O3 126.6(7) . . ?
O4 C7 C5 119.8(7) . . ?
O3 C7 C5 113.5(6) . . ?
C9A C8A C12A 108.0 . . ?
C9A C8A Rh1 67.4(13) . . ?
C12A C8A Rh1 71.4(11) . . ?
C9A C8A H8A 126.0 . . ?
C12A C8A H8A 126.0 . . ?
Rh1 C8A H8A 126.7 . . ?
C8A C9A C10A 108.0 . . ?
C8A C9A C13A 107(2) . . ?
C10A C9A C13A 145(2) . . ?
C8A C9A Rh1 74.0(9) . . ?
C10A C9A Rh1 68.2(8) . . ?
C13A C9A Rh1 130(3) . . ?
C9A C10A C11A 108.0 . . ?
C9A C10A C14A 121(3) . . ?
C11A C10A C14A 131(3) . . ?
C9A C10A Rh1 71.9(10) . . ?
C11A C10A Rh1 72.4(12) . . ?
C14A C10A Rh1 126(3) . . ?
C12A C11A C10A 108.0 . . ?
C12A C11A C15A 135(2) . . ?
C10A C11A C15A 117(2) . . ?
C12A C11A Rh1 73.9(8) . . ?
C10A C11A Rh1 67.9(14) . . ?
C15A C11A Rh1 124.0(15) . . ?
C11A C12A C8A 108.0 . . ?
C11A C12A C16A 111(2) . . ?
C8A C12A C16A 140(2) . . ?
C11A C12A Rh1 67.7(8) . . ?
C8A C12A Rh1 70.9(11) . . ?
C16A C12A Rh1 121.4(15) . . ?
C9A C13A H13A 109.5 . . ?
C9A C13A H13B 109.5 . . ?
H13A C13A H13B 109.5 . . ?
C9A C13A H13C 109.5 . . ?
H13A C13A H13C 109.5 . . ?
H13B C13A H13C 109.5 . . ?
C10A C14A H14A 109.5 . . ?
C10A C14A H14B 109.5 . . ?
H14A C14A H14B 109.5 . . ?
C10A C14A H14C 109.5 . . ?
H14A C14A H14C 109.5 . . ?
H14B C14A H14C 109.5 . . ?
C11A C15A H15A 109.5 . . ?
C11A C15A H15B 109.5 . . ?
H15A C15A H15B 109.5 . . ?
C11A C15A H15C 109.5 . . ?
H15A C15A H15C 109.5 . . ?
H15B C15A H15C 109.5 . . ?
C12A C16A H16A 109.5 . . ?
C12A C16A H16B 109.5 . . ?
H16A C16A H16B 109.5 . . ?
C12A C16A H16C 109.5 . . ?
H16A C16A H16C 109.5 . . ?
H16B C16A H16C 109.5 . . ?
C12B C8B C9B 108.0 . . ?
C12B C8B Rh1 67.9(10) . . ?
C9B C8B Rh1 74.7(7) . . ?
C12B C8B H8B 126.0 . . ?
C9B C8B H8B 126.0 . . ?
Rh1 C8B H8B 123.0 . . ?
C10B C9B C8B 108.0 . . ?
C10B C9B C13B 109(3) . . ?
C8B C9B C13B 143(3) . . ?
C10B C9B Rh1 71.5(9) . . ?
C8B C9B Rh1 67.1(7) . . ?
C13B C9B Rh1 123(3) . . ?
C9B C10B C11B 108.0 . . ?
C9B C10B C14B 118(2) . . ?
C11B C10B C14B 134(2) . . ?
C9B C10B Rh1 71.2(11) . . ?
C11B C10B Rh1 67.3(9) . . ?
C14B C10B Rh1 122.1(13) . . ?
C12B C11B C10B 108.0 . . ?
C12B C11B C15B 140(2) . . ?
C10B C11B C15B 112(2) . . ?
C12B C11B Rh1 67.7(8) . . ?
C10B C11B Rh1 74.7(9) . . ?
C15B C11B Rh1 119.8(14) . . ?
C8B C12B C11B 108.0 . . ?
C8B C12B C16B 126(2) . . ?
C11B C12B C16B 126(2) . . ?
C8B C12B Rh1 72.4(12) . . ?
C11B C12B Rh1 72.7(8) . . ?
C16B C12B Rh1 119.4(13) . . ?
C9B C13B H13D 109.5 . . ?
C9B C13B H13E 109.5 . . ?
H13D C13B H13E 109.5 . . ?
C9B C13B H13F 109.5 . . ?
H13D C13B H13F 109.5 . . ?
H13E C13B H13F 109.5 . . ?
C10B C14B H14D 109.5 . . ?
C10B C14B H14E 109.5 . . ?
H14D C14B H14E 109.5 . . ?
C10B C14B H14F 109.5 . . ?
H14D C14B H14F 109.5 . . ?
H14E C14B H14F 109.5 . . ?
C11B C15B H15D 109.5 . . ?
C11B C15B H15E 109.5 . . ?
H15D C15B H15E 109.5 . . ?
C11B C15B H15F 109.5 . . ?
H15D C15B H15F 109.5 . . ?
H15E C15B H15F 109.5 . . ?
C12B C16B H16D 109.5 . . ?
C12B C16B H16E 109.5 . . ?
H16D C16B H16E 109.5 . . ?
C12B C16B H16F 109.5 . . ?
H16D C16B H16F 109.5 . . ?
H16E C16B H16F 109.5 . . ?
C17 O5 H5 109.5 . . ?
O5 C17 H17A 109.5 . . ?
O5 C17 H17B 109.5 . . ?
H17A C17 H17B 109.5 . . ?
O5 C17 H17C 109.5 . . ?
H17A C17 H17C 109.5 . . ?
H17B C17 H17C 109.5 . . ?

loop_
_geom_bond_atom_site_label_1
_geom_bond_atom_site_label_2
_geom_bond_distance
_geom_bond_site_symmetry_2
_geom_bond_publ_flag
Rh1 C10A 2.06(3) . ?
Rh1 C12B 2.058(18) . ?
Rh1 O1 2.100(5) . ?
Rh1 C9A 2.11(4) . ?
Rh1 C11A 2.12(2) . ?
Rh1 C8B 2.12(3) . ?
Rh1 N1 2.120(6) 3_765 ?
Rh1 O3 2.124(5) 11_666 ?
Rh1 C11B 2.125(18) . ?
Rh1 C8A 2.19(2) . ?
Rh1 C12A 2.198(19) . ?
Rh1 C9B 2.22(3) . ?
O1 C1 1.283(9) . ?
O2 C1 1.234(9) . ?
O3 C7 1.289(9) . ?
O3 Rh1 2.123(5) 12_546 ?
O4 C7 1.240(9) . ?
N1 C3 1.357(9) . ?
N1 C4 1.363(9) . ?
N1 Rh1 2.120(6) 2_645 ?
C1 C2 1.516(10) . ?
C2 C6 1.383(10) . ?
C2 C3 1.406(10) . ?
C3 H3 0.9500 . ?
C4 C5 1.378(10) . ?
C4 H4 0.9500 . ?
C5 C6 1.389(10) . ?
C5 C7 1.517(10) . ?
C6 H6 0.9500 . ?
C8A C9A 1.4200 . ?
C8A C12A 1.4200 . ?
C8A H8A 0.9500 . ?
C9A C10A 1.4200 . ?
C9A C13A 1.51(3) . ?
C10A C11A 1.4200 . ?
C10A C14A 1.42(4) . ?
C11A C12A 1.4200 . ?
C11A C15A 1.50(3) . ?
C12A C16A 1.55(3) . ?
C13A H13A 0.9800 . ?
C13A H13B 0.9800 . ?
C13A H13C 0.9800 . ?
C14A H14A 0.9800 . ?
C14A H14B 0.9800 . ?
C14A H14C 0.9800 . ?
C15A H15A 0.9800 . ?
C15A H15B 0.9800 . ?
C15A H15C 0.9800 . ?
C16A H16A 0.9800 . ?
C16A H16B 0.9800 . ?
C16A H16C 0.9800 . ?
C8B C12B 1.4200 . ?
C8B C9B 1.4200 . ?
C8B H8B 0.9500 . ?
C9B C10B 1.4200 . ?
C9B C13B 1.54(3) . ?
C10B C11B 1.4200 . ?
C10B C14B 1.57(3) . ?
C11B C12B 1.4200 . ?
C11B C15B 1.59(2) . ?
C12B C16B 1.45(2) . ?
C13B H13D 0.9800 . ?
C13B H13E 0.9800 . ?
C13B H13F 0.9800 . ?
C14B H14D 0.9800 . ?
C14B H14E 0.9800 . ?
C14B H14F 0.9800 . ?
C15B H15D 0.9800 . ?
C15B H15E 0.9800 . ?
C15B H15F 0.9800 . ?
C16B H16D 0.9800 . ?
C16B H16E 0.9800 . ?
C16B H16F 0.9800 . ?
O5 C17 1.55(2) . ?
O5 H5 0.8400 . ?
C17 H17A 0.9800 . ?
C17 H17B 0.9800 . ?
C17 H17C 0.9800 . ?

loop_
_geom_torsion_atom_site_label_1
_geom_torsion_atom_site_label_2
_geom_torsion_atom_site_label_3
_geom_torsion_atom_site_label_4
_geom_torsion
_geom_torsion_site_symmetry_1
_geom_torsion_site_symmetry_2
_geom_torsion_site_symmetry_3
_geom_torsion_site_symmetry_4
_geom_torsion_publ_flag
C10A Rh1 O1 C1 58.7(8) . . . . ?
C12B Rh1 O1 C1 39(2) . . . . ?
C9A Rh1 O1 C1 18.9(10) . . . . ?
C11A Rh1 O1 C1 95.0(8) . . . . ?
C8B Rh1 O1 C1 20.7(9) . . . . ?
N1 Rh1 O1 C1 -83.4(5) 3_765 . . . ?
O3 Rh1 O1 C1 -165.8(5) 11_666 . . . ?
C11B Rh1 O1 C1 109.9(8) . . . . ?
C8A Rh1 O1 C1 -0.9(12) . . . . ?
C12A Rh1 O1 C1 100.3(16) . . . . ?
C9B Rh1 O1 C1 50.9(7) . . . . ?
Rh1 O1 C1 O2 6.2(10) . . . . ?
Rh1 O1 C1 C2 -174.5(4) . . . . ?
O2 C1 C2 C6 -168.3(6) . . . . ?
O1 C1 C2 C6 12.4(9) . . . . ?
O2 C1 C2 C3 13.2(9) . . . . ?
O1 C1 C2 C3 -166.1(6) . . . . ?
C4 N1 C3 C2 1.5(9) . . . . ?
Rh1 N1 C3 C2 -176.1(5) 2_645 . . . ?
C6 C2 C3 N1 2.5(10) . . . . ?
C1 C2 C3 N1 -179.0(6) . . . . ?
C3 N1 C4 C5 -5.1(10) . . . . ?
Rh1 N1 C4 C5 172.6(5) 2_645 . . . ?
N1 C4 C5 C6 4.4(10) . . . . ?
N1 C4 C5 C7 -172.0(6) . . . . ?
C3 C2 C6 C5 -3.1(9) . . . . ?
C1 C2 C6 C5 178.3(6) . . . . ?
C4 C5 C6 C2 -0.1(10) . . . . ?
C7 C5 C6 C2 176.2(6) . . . . ?
Rh1 O3 C7 O4 48.2(9) 12_546 . . . ?
Rh1 O3 C7 C5 -127.7(5) 12_546 . . . ?
C4 C5 C7 O4 -12.7(10) . . . . ?
C6 C5 C7 O4 171.1(7) . . . . ?
C4 C5 C7 O3 163.5(6) . . . . ?
C6 C5 C7 O3 -12.7(9) . . . . ?
C10A Rh1 C8A C9A -38.8(6) . . . . ?
C12B Rh1 C8A C9A -114(2) . . . . ?
O1 Rh1 C8A C9A 29.8(12) . . . . ?
C11A Rh1 C8A C9A -82.9(8) . . . . ?
C8B Rh1 C8A C9A -8(2) . . . . ?
N1 Rh1 C8A C9A 111.7(11) 3_765 . . . ?
O3 Rh1 C8A C9A -169.4(12) 11_666 . . . ?
C11B Rh1 C8A C9A -102.6(10) . . . . ?
C12A Rh1 C8A C9A -119.5(5) . . . . ?
C9B Rh1 C8A C9A -29.4(14) . . . . ?
C10A Rh1 C8A C12A 80.8(7) . . . . ?
C12B Rh1 C8A C12A 6(2) . . . . ?
O1 Rh1 C8A C12A 149.3(12) . . . . ?
C9A Rh1 C8A C12A 119.5(5) . . . . ?
C11A Rh1 C8A C12A 36.7(6) . . . . ?
C8B Rh1 C8A C12A 112(2) . . . . ?
N1 Rh1 C8A C12A -128.8(11) 3_765 . . . ?
O3 Rh1 C8A C12A -49.8(12) 11_666 . . . ?
C11B Rh1 C8A C12A 16.9(10) . . . . ?
C9B Rh1 C8A C12A 90.2(13) . . . . ?
C12A C8A C9A C10A 0.0 . . . . ?
Rh1 C8A C9A C10A 60.1(9) . . . . ?
C12A C8A C9A C13A 172(3) . . . . ?
Rh1 C8A C9A C13A -128(3) . . . . ?
C12A C8A C9A Rh1 -60.1(9) . . . . ?
C10A Rh1 C9A C8A 117.4(6) . . . . ?
C12B Rh1 C9A C8A 23.9(7) . . . . ?
O1 Rh1 C9A C8A -164.3(8) . . . . ?
C11A Rh1 C9A C8A 78.6(6) . . . . ?
C8B Rh1 C9A C8A 25(6) . . . . ?
N1 Rh1 C9A C8A -72.2(9) 3_765 . . . ?
O3 Rh1 C9A C8A 34(3) 11_666 . . . ?
C11B Rh1 C9A C8A 60.6(7) . . . . ?
C12A Rh1 C9A C8A 36.2(3) . . . . ?
C9B Rh1 C9A C8A 129(2) . . . . ?
C12B Rh1 C9A C10A -93.5(8) . . . . ?
O1 Rh1 C9A C10A 78.3(8) . . . . ?
C11A Rh1 C9A C10A -38.8(4) . . . . ?
C8B Rh1 C9A C10A -93(7) . . . . ?
N1 Rh1 C9A C10A 170.4(8) 3_765 . . . ?
O3 Rh1 C9A C10A -84(3) 11_666 . . . ?
C11B Rh1 C9A C10A -56.8(6) . . . . ?
C8A Rh1 C9A C10A -117.4(6) . . . . ?
C12A Rh1 C9A C10A -81.3(6) . . . . ?
C9B Rh1 C9A C10A 11(2) . . . . ?
C10A Rh1 C9A C13A -144(3) . . . . ?
C12B Rh1 C9A C13A 123(3) . . . . ?
O1 Rh1 C9A C13A -66(2) . . . . ?
C11A Rh1 C9A C13A 177(3) . . . . ?
C8B Rh1 C9A C13A 123(8) . . . . ?
N1 Rh1 C9A C13A 26(2) 3_765 . . . ?
O3 Rh1 C9A C13A 132(3) 11_666 . . . ?
C11B Rh1 C9A C13A 159(2) . . . . ?
C8A Rh1 C9A C13A 99(3) . . . . ?
C12A Rh1 C9A C13A 135(3) . . . . ?
C9B Rh1 C9A C13A -133(3) . . . . ?
C8A C9A C10A C11A 0.0 . . . . ?
C13A C9A C10A C11A -167(5) . . . . ?
Rh1 C9A C10A C11A 63.8(10) . . . . ?
C8A C9A C10A C14A 175(4) . . . . ?
C13A C9A C10A C14A 8(5) . . . . ?
Rh1 C9A C10A C14A -121(3) . . . . ?
C8A C9A C10A Rh1 -63.8(11) . . . . ?
C13A C9A C10A Rh1 129(5) . . . . ?
C12B Rh1 C10A C9A 58.9(7) . . . . ?
O1 Rh1 C10A C9A -114.3(8) . . . . ?
C11A Rh1 C10A C9A 116.4(4) . . . . ?
C8B Rh1 C10A C9A 14.4(15) . . . . ?
N1 Rh1 C10A C9A -15.2(12) 3_765 . . . ?
O3 Rh1 C10A C9A 157.9(12) 11_666 . . . ?
C11B Rh1 C10A C9A 105.1(8) . . . . ?
C8A Rh1 C10A C9A 37.5(4) . . . . ?
C12A Rh1 C10A C9A 79.2(5) . . . . ?
C9B Rh1 C10A C9A -50(8) . . . . ?
C12B Rh1 C10A C11A -57.5(8) . . . . ?
O1 Rh1 C10A C11A 129.3(9) . . . . ?
C9A Rh1 C10A C11A -116.4(4) . . . . ?
C8B Rh1 C10A C11A -102.0(16) . . . . ?
N1 Rh1 C10A C11A -131.6(12) 3_765 . . . ?
O3 Rh1 C10A C11A 41.5(13) 11_666 . . . ?
C11B Rh1 C10A C11A -11.3(8) . . . . ?
C8A Rh1 C10A C11A -79.0(6) . . . . ?
C12A Rh1 C10A C11A -37.3(5) . . . . ?
C9B Rh1 C10A C11A -166(8) . . . . ?
C12B Rh1 C10A C14A 175(4) . . . . ?
O1 Rh1 C10A C14A 2(4) . . . . ?
C9A Rh1 C10A C14A 116(4) . . . . ?
C11A Rh1 C10A C14A -128(4) . . . . ?
C8B Rh1 C10A C14A 130(4) . . . . ?
N1 Rh1 C10A C14A 101(4) 3_765 . . . ?
O3 Rh1 C10A C14A -86(4) 11_666 . . . ?
C11B Rh1 C10A C14A -139(4) . . . . ?
C8A Rh1 C10A C14A 153(4) . . . . ?
C12A Rh1 C10A C14A -165(4) . . . . ?
C9B Rh1 C10A C14A 66(8) . . . . ?
C9A C10A C11A C12A 0.0 . . . . ?
C14A C10A C11A C12A -174(4) . . . . ?
Rh1 C10A C11A C12A 63.5(8) . . . . ?
C9A C10A C11A C15A 178(2) . . . . ?
C14A C10A C11A C15A 4(5) . . . . ?
Rh1 C10A C11A C15A -118.1(19) . . . . ?
C9A C10A C11A Rh1 -63.5(8) . . . . ?
C14A C10A C11A Rh1 122(4) . . . . ?
C10A Rh1 C11A C12A -117.7(6) . . . . ?
C12B Rh1 C11A C12A -22.8(10) . . . . ?
O1 Rh1 C11A C12A 177.2(8) . . . . ?
C9A Rh1 C11A C12A -78.7(5) . . . . ?
C8B Rh1 C11A C12A -69.9(9) . . . . ?
N1 Rh1 C11A C12A -6.0(17) 3_765 . . . ?
O3 Rh1 C11A C12A 90.4(8) 11_666 . . . ?
C11B Rh1 C11A C12A 31(2) . . . . ?
C8A Rh1 C11A C12A -36.1(4) . . . . ?
C9B Rh1 C11A C12A -114.9(13) . . . . ?
C12B Rh1 C11A C10A 94.8(11) . . . . ?
O1 Rh1 C11A C10A -65.1(10) . . . . ?
C9A Rh1 C11A C10A 39.0(6) . . . . ?
C8B Rh1 C11A C10A 47.7(12) . . . . ?
N1 Rh1 C11A C10A 111.7(17) 3_765 . . . ?
O3 Rh1 C11A C10A -152.0(10) 11_666 . . . ?
C11B Rh1 C11A C10A 149(2) . . . . ?
C8A Rh1 C11A C10A 81.6(9) . . . . ?
C12A Rh1 C11A C10A 117.7(6) . . . . ?
C9B Rh1 C11A C10A 2.8(15) . . . . ?
C10A Rh1 C11A C15A 108(3) . . . . ?
C12B Rh1 C11A C15A -157(3) . . . . ?
O1 Rh1 C11A C15A 43(2) . . . . ?
C9A Rh1 C11A C15A 147(3) . . . . ?
C8B Rh1 C11A C15A 156(3) . . . . ?
N1 Rh1 C11A C15A -140(2) 3_765 . . . ?
O3 Rh1 C11A C15A -44(2) 11_666 . . . ?
C11B Rh1 C11A C15A -103(4) . . . . ?
C8A Rh1 C11A C15A -170(3) . . . . ?
C12A Rh1 C11A C15A -134(3) . . . . ?
C9B Rh1 C11A C15A 111(3) . . . . ?
C10A C11A C12A C8A 0.0 . . . . ?
C15A C11A C12A C8A -178(3) . . . . ?
Rh1 C11A C12A C8A 59.6(14) . . . . ?
C10A C11A C12A C16A -176(3) . . . . ?
C15A C11A C12A C16A 6(3) . . . . ?
Rh1 C11A C12A C16A -116.4(16) . . . . ?
C10A C11A C12A Rh1 -59.6(14) . . . . ?
C15A C11A C12A Rh1 122(3) . . . . ?
C9A C8A C12A C11A 0.0 . . . . ?
Rh1 C8A C12A C11A -57.6(11) . . . . ?
C9A C8A C12A C16A 174(4) . . . . ?
Rh1 C8A C12A C16A 117(3) . . . . ?
C9A C8A C12A Rh1 57.6(11) . . . . ?
C10A Rh1 C12A C11A 38.6(4) . . . . ?
C12B Rh1 C12A C11A 113(2) . . . . ?
O1 Rh1 C12A C11A -7(2) . . . . ?
C9A Rh1 C12A C11A 82.8(7) . . . . ?
C8B Rh1 C12A C11A 85.1(10) . . . . ?
N1 Rh1 C12A C11A 176.8(9) 3_765 . . . ?
O3 Rh1 C12A C11A -97.9(9) 11_666 . . . ?
C11B Rh1 C12A C11A -23.1(18) . . . . ?
C8A Rh1 C12A C11A 119.7(8) . . . . ?
C9B Rh1 C12A C11A 45.6(10) . . . . ?
C10A Rh1 C12A C8A -81.1(9) . . . . ?
C12B Rh1 C12A C8A -6(2) . . . . ?
O1 Rh1 C12A C8A -127.0(19) . . . . ?
C9A Rh1 C12A C8A -36.9(4) . . . . ?
C11A Rh1 C12A C8A -119.7(8) . . . . ?
C8B Rh1 C12A C8A -34.6(13) . . . . ?
N1 Rh1 C12A C8A 57.1(11) 3_765 . . . ?
O3 Rh1 C12A C8A 142.4(10) 11_666 . . . ?
C11B Rh1 C12A C8A -143(2) . . . . ?
C9B Rh1 C12A C8A -74.1(11) . . . . ?
C10A Rh1 C12A C16A 141(3) . . . . ?
C12B Rh1 C12A C16A -144(4) . . . . ?
O1 Rh1 C12A C16A 95(3) . . . . ?
C9A Rh1 C12A C16A -175(3) . . . . ?
C11A Rh1 C12A C16A 102(3) . . . . ?
C8B Rh1 C12A C16A -173(3) . . . . ?
N1 Rh1 C12A C16A -81(2) 3_765 . . . ?
O3 Rh1 C12A C16A 4(2) 11_666 . . . ?
C11B Rh1 C12A C16A 79(3) . . . . ?
C8A Rh1 C12A C16A -138(3) . . . . ?
C9B Rh1 C12A C16A 148(3) . . . . ?
C10A Rh1 C8B C12B 104.7(15) . . . . ?
O1 Rh1 C8B C12B 171.2(8) . . . . ?
C9A Rh1 C8B C12B -179(7) . . . . ?
C11A Rh1 C8B C12B 58.8(7) . . . . ?
N1 Rh1 C8B C12B -93.7(8) 3_765 . . . ?
O3 Rh1 C8B C12B 6.6(19) 11_666 . . . ?
C11B Rh1 C8B C12B 39.0(4) . . . . ?
C8A Rh1 C8B C12B -30.2(12) . . . . ?
C12A Rh1 C8B C12B 13.6(7) . . . . ?
C9B Rh1 C8B C12B 117.2(4) . . . . ?
C10A Rh1 C8B C9B -12.5(14) . . . . ?
C12B Rh1 C8B C9B -117.2(4) . . . . ?
O1 Rh1 C8B C9B 54.0(8) . . . . ?
C9A Rh1 C8B C9B 64(7) . . . . ?
C11A Rh1 C8B C9B -58.4(7) . . . . ?
N1 Rh1 C8B C9B 149.1(8) 3_765 . . . ?
O3 Rh1 C8B C9B -110.6(18) 11_666 . . . ?
C11B Rh1 C8B C9B -78.1(4) . . . . ?
C8A Rh1 C8B C9B -147.4(14) . . . . ?
C12A Rh1 C8B C9B -103.6(6) . . . . ?
C12B C8B C9B C10B 0.0 . . . . ?
Rh1 C8B C9B C10B 60.0(9) . . . . ?
C12B C8B C9B C13B -176(5) . . . . ?
Rh1 C8B C9B C13B -115(5) . . . . ?
C12B C8B C9B Rh1 -60.0(9) . . . . ?
C10A Rh1 C9B C10B -13(7) . . . . ?
C12B Rh1 C9B C10B -80.8(6) . . . . ?
O1 Rh1 C9B C10B 103.2(9) . . . . ?
C9A Rh1 C9B C10B -135(2) . . . . ?
C11A Rh1 C9B C10B -25.3(8) . . . . ?
C8B Rh1 C9B C10B -119.7(5) . . . . ?
N1 Rh1 C9B C10B -164.0(9) 3_765 . . . ?
O3 Rh1 C9B C10B 19.3(16) 11_666 . . . ?
C11B Rh1 C9B C10B -36.6(4) . . . . ?
C8A Rh1 C9B C10B -102.3(9) . . . . ?
C12A Rh1 C9B C10B -61.9(8) . . . . ?
C10A Rh1 C9B C8B 106(7) . . . . ?
C12B Rh1 C9B C8B 38.9(3) . . . . ?
O1 Rh1 C9B C8B -137.1(8) . . . . ?
C9A Rh1 C9B C8B -15(2) . . . . ?
C11A Rh1 C9B C8B 94.3(8) . . . . ?
N1 Rh1 C9B C8B -44.3(9) 3_765 . . . ?
O3 Rh1 C9B C8B 138.9(13) 11_666 . . . ?
C11B Rh1 C9B C8B 83.1(5) . . . . ?
C8A Rh1 C9B C8B 17.3(7) . . . . ?
C12A Rh1 C9B C8B 57.7(6) . . . . ?
C10A Rh1 C9B C13B -115(8) . . . . ?
C12B Rh1 C9B C13B 178(3) . . . . ?
O1 Rh1 C9B C13B 2(3) . . . . ?
C9A Rh1 C9B C13B 124(4) . . . . ?
C11A Rh1 C9B C13B -127(4) . . . . ?
C8B Rh1 C9B C13B 139(3) . . . . ?
N1 Rh1 C9B C13B 95(3) 3_765 . . . ?
O3 Rh1 C9B C13B -82(3) 11_666 . . . ?
C11B Rh1 C9B C13B -138(3) . . . . ?
C8A Rh1 C9B C13B 156(3) . . . . ?
C12A Rh1 C9B C13B -163(3) . . . . ?
C8B C9B C10B C11B 0.0 . . . . ?
C13B C9B C10B C11B 177(3) . . . . ?
Rh1 C9B C10B C11B 57.3(7) . . . . ?
C8B C9B C10B C14B -174.3(17) . . . . ?
C13B C9B C10B C14B 3(3) . . . . ?
Rh1 C9B C10B C14B -117.0(14) . . . . ?
C8B C9B C10B Rh1 -57.3(7) . . . . ?
C13B C9B C10B Rh1 120(3) . . . . ?
C10A Rh1 C10B C9B 4(2) . . . . ?
C12B Rh1 C10B C9B 81.0(8) . . . . ?
O1 Rh1 C10B C9B -84.0(10) . . . . ?
C9A Rh1 C10B C9B 26.5(14) . . . . ?
C11A Rh1 C10B C9B 112(2) . . . . ?
C8B Rh1 C10B C9B 36.7(5) . . . . ?
N1 Rh1 C10B C9B 58(3) 3_765 . . . ?
O3 Rh1 C10B C9B -168.2(10) 11_666 . . . ?
C11B Rh1 C10B C9B 119.8(5) . . . . ?
C8A Rh1 C10B C9B 65.3(10) . . . . ?
C12A Rh1 C10B C9B 100.5(11) . . . . ?
C10A Rh1 C10B C11B -116(2) . . . . ?
C12B Rh1 C10B C11B -38.8(5) . . . . ?
O1 Rh1 C10B C11B 156.2(9) . . . . ?
C9A Rh1 C10B C11B -93.3(12) . . . . ?
C11A Rh1 C10B C11B -7(2) . . . . ?
C8B Rh1 C10B C11B -83.1(5) . . . . ?
N1 Rh1 C10B C11B -62(3) 3_765 . . . ?
O3 Rh1 C10B C11B 72.1(9) 11_666 . . . ?
C8A Rh1 C10B C11B -54.5(9) . . . . ?
C12A Rh1 C10B C11B -19.3(10) . . . . ?
C9B Rh1 C10B C11B -119.8(5) . . . . ?
C10A Rh1 C10B C14B 116(3) . . . . ?
C12B Rh1 C10B C14B -167(3) . . . . ?
O1 Rh1 C10B C14B 28(2) . . . . ?
C9A Rh1 C10B C14B 138(2) . . . . ?
C11A Rh1 C10B C14B -136(3) . . . . ?
C8B Rh1 C10B C14B 149(3) . . . . ?
N1 Rh1 C10B C14B 170(2) 3_765 . . . ?
O3 Rh1 C10B C14B -56(2) 11_666 . . . ?
C11B Rh1 C10B C14B -128(3) . . . . ?
C8A Rh1 C10B C14B 177(2) . . . . ?
C12A Rh1 C10B C14B -148(3) . . . . ?
C9B Rh1 C10B C14B 112(3) . . . . ?
C9B C10B C11B C12B 0.0 . . . . ?
C14B C10B C11B C12B 173(2) . . . . ?
Rh1 C10B C11B C12B 59.8(10) . . . . ?
C9B C10B C11B C15B -176(2) . . . . ?
C14B C10B C11B C15B -3(3) . . . . ?
Rh1 C10B C11B C15B -116.5(16) . . . . ?
C9B C10B C11B Rh1 -59.8(10) . . . . ?
C14B C10B C11B Rh1 113(2) . . . . ?
C10A Rh1 C11B C12B -85.5(10) . . . . ?
O1 Rh1 C11B C12B -152.7(9) . . . . ?
C9A Rh1 C11B C12B -45.2(10) . . . . ?
C11A Rh1 C11B C12B -109(2) . . . . ?
C8B Rh1 C11B C12B -39.1(3) . . . . ?
N1 Rh1 C11B C12B 46.1(8) 3_765 . . . ?
O3 Rh1 C11B C12B 128.0(8) 11_666 . . . ?
C8A Rh1 C11B C12B -5.8(11) . . . . ?
C12A Rh1 C11B C12B 19.9(18) . . . . ?
C9B Rh1 C11B C12B -81.4(6) . . . . ?
C10A Rh1 C11B C10B 31.8(12) . . . . ?
C12B Rh1 C11B C10B 117.3(7) . . . . ?
O1 Rh1 C11B C10B -35.4(11) . . . . ?
C9A Rh1 C11B C10B 72.1(10) . . . . ?
C11A Rh1 C11B C10B 8(2) . . . . ?
C8B Rh1 C11B C10B 78.2(6) . . . . ?
N1 Rh1 C11B C10B 163.4(7) 3_765 . . . ?
O3 Rh1 C11B C10B -114.7(8) 11_666 . . . ?
C8A Rh1 C11B C10B 111.5(10) . . . . ?
C12A Rh1 C11B C10B 137(2) . . . . ?
C9B Rh1 C11B C10B 35.9(3) . . . . ?
C10A Rh1 C11B C15B 138(2) . . . . ?
C12B Rh1 C11B C15B -136(2) . . . . ?
O1 Rh1 C11B C15B 71(2) . . . . ?
C9A Rh1 C11B C15B 179(2) . . . . ?
C11A Rh1 C11B C15B 115(3) . . . . ?
C8B Rh1 C11B C15B -175(2) . . . . ?
N1 Rh1 C11B C15B -90(2) 3_765 . . . ?
O3 Rh1 C11B C15B -8(2) 11_666 . . . ?
C8A Rh1 C11B C15B -142(2) . . . . ?
C12A Rh1 C11B C15B -116(3) . . . . ?
C9B Rh1 C11B C15B 142(2) . . . . ?
C9B C8B C12B C11B 0.0 . . . . ?
Rh1 C8B C12B C11B -64.5(6) . . . . ?
C9B C8B C12B C16B 178(2) . . . . ?
Rh1 C8B C12B C16B 114.0(18) . . . . ?
C9B C8B C12B Rh1 64.5(6) . . . . ?
C10B C11B C12B C8B 0.0 . . . . ?
C15B C11B C12B C8B 175(3) . . . . ?
Rh1 C11B C12B C8B 64.3(12) . . . . ?
C10B C11B C12B C16B -178(2) . . . . ?
C15B C11B C12B C16B -4(3) . . . . ?
Rh1 C11B C12B C16B -114.2(18) . . . . ?
C10B C11B C12B Rh1 -64.3(12) . . . . ?
C15B C11B C12B Rh1 110(2) . . . . ?
C10A Rh1 C12B C8B -46.3(10) . . . . ?
O1 Rh1 C12B C8B -24(2) . . . . ?
C9A Rh1 C12B C8B 0.2(16) . . . . ?
C11A Rh1 C12B C8B -92.6(11) . . . . ?
N1 Rh1 C12B C8B 95.9(8) 3_765 . . . ?
O3 Rh1 C12B C8B -177.0(9) 11_666 . . . ?
C11B Rh1 C12B C8B -116.0(4) . . . . ?
C8A Rh1 C12B C8B 49(3) . . . . ?
C12A Rh1 C12B C8B -142(2) . . . . ?
C9B Rh1 C12B C8B -37.4(4) . . . . ?
C10A Rh1 C12B C11B 69.7(9) . . . . ?
O1 Rh1 C12B C11B 92(2) . . . . ?
C9A Rh1 C12B C11B 116.2(14) . . . . ?
C11A Rh1 C12B C11B 23.4(10) . . . . ?
C8B Rh1 C12B C11B 116.0(4) . . . . ?
N1 Rh1 C12B C11B -148.1(7) 3_765 . . . ?
O3 Rh1 C12B C11B -61.0(7) 11_666 . . . ?
C8A Rh1 C12B C11B 165(3) . . . . ?
C12A Rh1 C12B C11B -26(2) . . . . ?
C9B Rh1 C12B C11B 78.6(3) . . . . ?
C10A Rh1 C12B C16B -169(3) . . . . ?
O1 Rh1 C12B C16B -147(2) . . . . ?
C9A Rh1 C12B C16B -122(3) . . . . ?
C11A Rh1 C12B C16B 145(3) . . . . ?
C8B Rh1 C12B C16B -122(3) . . . . ?
N1 Rh1 C12B C16B -26(3) 3_765 . . . ?
O3 Rh1 C12B C16B 61(3) 11_666 . . . ?
C11B Rh1 C12B C16B 122(3) . . . . ?
C8A Rh1 C12B C16B -73(3) . . . . ?
C12A Rh1 C12B C16B 95(4) . . . . ?
C9B Rh1 C12B C16B -160(3) . . . . ?

loop_
_platon_squeeze_void_nr
_platon_squeeze_void_average_x
_platon_squeeze_void_average_y
_platon_squeeze_void_average_z
_platon_squeeze_void_volume
_platon_squeeze_void_count_electrons
_platon_squeeze_void_content
1 0.000 0.000 0.000 323 18 ' '
2 0.333 0.667 0.167 105 -1 ' '
3 0.667 0.333 0.333 324 18 ' '
4 0.000 0.000 0.500 104 -1 ' '
5 0.333 0.667 0.667 324 18 ' '
6 0.667 0.333 0.833 105 -1 ' '
